data_4075937
loop_
_publ_author_name
'Newell, Rachel'
'Ohman, Claire'
'Rakowski DuBois, M.'

_publ_section_title
;
 Reactions of Sulfido-Bridged Molybdenum Dimers with Diynes as a Route to
 Multinuclear Dithiolene Complexes
;
_journal_issue 18
_journal_name_full Organometallics
_journal_page_first 4406
_journal_paper_doi 10.1021/om050317d
_journal_volume 24
_journal_year 2005
_chemical_formula_sum 'C29 H26 Mo2 S4'
_chemical_formula_weight 694.62
_chemical_name_common 'mono adduct of 1,4 diphenylbutadiyne (5)'
_chemical_name_systematic
; 
 ? 
;
_space_group_IT_number 61
_symmetry_cell_setting orthorhombic
_symmetry_space_group_name_Hall '-P 2ac 2ab'
_symmetry_space_group_name_H-M 'P b c a'
_atom_sites_solution_hydrogens geom
_atom_sites_solution_primary direct
_atom_sites_solution_secondary difmap
_audit_creation_method SHELXL-97
_cell_angle_alpha 90.00
_cell_angle_beta 90.00
_cell_angle_gamma 90.00
_cell_formula_units_Z 8
_cell_length_a 17.5179(13)
_cell_length_b 11.9804(9)
_cell_length_c 25.3939(19)
_cell_measurement_reflns_used 40162
_cell_measurement_temperature 293(2)
_cell_measurement_theta_max 20.59
_cell_measurement_theta_min 2.21
_cell_volume 5329.5(7)
_computing_cell_refinement 'Bruker XSCANS'
_computing_data_collection 'Bruker XSCANS'
_computing_data_reduction 'Bruker SHELXTL'
_computing_molecular_graphics 'Bruker SHELXTL'
_computing_publication_material 'Bruker SHELXTL'
_computing_structure_refinement 'SHELXL-97 (Sheldrick, 1997)'
_computing_structure_solution 'SHELXS-97 (Sheldrick, 1990)'
_diffrn_ambient_temperature 258(2)
_diffrn_measured_fraction_theta_full 1.000
_diffrn_measured_fraction_theta_max 1.000
_diffrn_measurement_device_type 'Bruker P4'
_diffrn_measurement_method '\w scans'
_diffrn_radiation_monochromator graphite
_diffrn_radiation_source 'fine-focus sealed tube'
_diffrn_radiation_type MoK\a
_diffrn_radiation_wavelength 0.71073
_diffrn_reflns_av_R_equivalents 0.2828
_diffrn_reflns_av_sigmaI/netI 0.1823
_diffrn_reflns_limit_h_max 22
_diffrn_reflns_limit_h_min -22
_diffrn_reflns_limit_k_max 15
_diffrn_reflns_limit_k_min -15
_diffrn_reflns_limit_l_max 32
_diffrn_reflns_limit_l_min -29
_diffrn_reflns_number 40162
_diffrn_reflns_theta_full 27.48
_diffrn_reflns_theta_max 27.48
_diffrn_reflns_theta_min 1.98
_exptl_absorpt_coefficient_mu 1.273
_exptl_absorpt_correction_T_max 1.00
_exptl_absorpt_correction_T_min 0.065787
_exptl_absorpt_correction_type none
_exptl_absorpt_process_details
'absorption correction applied using  SADABS Blessing, R. H. Acta Crystallogr., Sect. A 1995, 51, 33-38)'
_exptl_crystal_colour green
_exptl_crystal_density_diffrn 1.731
_exptl_crystal_density_method 'not measured'
_exptl_crystal_description plate
_exptl_crystal_F_000 2784
_exptl_crystal_size_max 0.6
_exptl_crystal_size_mid 0.5
_exptl_crystal_size_min 0.05
_refine_diff_density_max 1.740
_refine_diff_density_min -1.063
_refine_diff_density_rms 0.171
_refine_ls_extinction_method none
_refine_ls_goodness_of_fit_ref 0.951
_refine_ls_hydrogen_treatment mixed
_refine_ls_matrix_type full
_refine_ls_number_parameters 318
_refine_ls_number_reflns 6112
_refine_ls_number_restraints 0
_refine_ls_restrained_S_all 0.951
_refine_ls_R_factor_all 0.1884
_refine_ls_R_factor_gt 0.0802
_refine_ls_shift/su_max 0.000
_refine_ls_shift/su_mean 0.000
_refine_ls_structure_factor_coef Fsqd
_refine_ls_weighting_details 'calc w=1/[\s^2^(Fo^2^)+(0.0789P)^2^+0.0000P] where P=(Fo^2^+2Fc^2^)/3'
_refine_ls_weighting_scheme calc
_refine_ls_wR_factor_gt 0.1511
_refine_ls_wR_factor_ref 0.1920
_reflns_number_gt 2840
_reflns_number_total 6112
_reflns_threshold_expression >2sigma(I)
_cod_data_source_file om050317dsi20050419_031658.cif
_cod_data_source_block ortho
_cod_depositor_comments
;
The following automatic conversions were performed:

'_symmetry_cell_setting' value 'Orthorhombic' changed to
'orthorhombic' according to
/home/saulius/struct/CIF-dictionaries/cif_core.dic dictionary named
'cif_core.dic' version 2.4.1 from 2010-06-29.

Automatic conversion script
Id: cif_fix_values 1715 2011-07-08 13:25:40Z adriana 
;
_cod_original_sg_symbol_H-M Pbca
_cod_database_code 4075937

loop_
_symmetry_equiv_pos_as_xyz
'x, y, z'
'-x+1/2, -y, z+1/2'
'-x, y+1/2, -z+1/2'
'x+1/2, -y+1/2, -z'
'-x, -y, -z'
'x-1/2, y, -z-1/2'
'x, -y-1/2, z-1/2'
'-x-1/2, y-1/2, z'

loop_
_atom_site_label
_atom_site_type_symbol
_atom_site_fract_x
_atom_site_fract_y
_atom_site_fract_z
_atom_site_U_iso_or_equiv
_atom_site_adp_type
_atom_site_occupancy
_atom_site_symmetry_multiplicity
_atom_site_calc_flag
_atom_site_refinement_flags
Mo1 Mo 0.09795(5) 0.21406(7) 0.15979(4) 0.0354(3) Uani 1 1 d .
Mo2 Mo -0.03208(5) 0.17147(7) 0.20496(3) 0.0333(2) Uani 1 1 d .
S1 S -0.00861(14) 0.13163(19) 0.11203(10) 0.0361(6) Uani 1 1 d .
S2 S 0.07498(15) 0.0383(2) 0.20654(11) 0.0410(6) Uani 1 1 d .
S3 S -0.00580(14) 0.35128(18) 0.16442(10) 0.0346(6) Uani 1 1 d .
S4 S 0.07788(15) 0.2404(2) 0.25419(11) 0.0415(7) Uani 1 1 d .
C1 C -0.0836(6) 0.3013(9) -0.0173(4) 0.052(3) Uani 1 1 d .
H1 H -0.0754 0.3759 -0.0088 0.062 Uiso 1 1 calc R
C2 C -0.1060(7) 0.2723(12) -0.0676(5) 0.067(4) Uani 1 1 d .
H2 H -0.1121 0.3286 -0.0925 0.080 Uiso 1 1 calc R
C3 C -0.1196(7) 0.1647(10) -0.0824(5) 0.056(3) Uani 1 1 d .
H3 H -0.1353 0.1463 -0.1163 0.067 Uiso 1 1 calc R
C4 C -0.1086(7) 0.0855(11) -0.0446(5) 0.063(3) Uani 1 1 d .
H4 H -0.1175 0.0114 -0.0535 0.075 Uiso 1 1 calc R
C5 C -0.0857(6) 0.1078(9) 0.0047(5) 0.051(3) Uani 1 1 d .
H5 H -0.0780 0.0497 0.0284 0.061 Uiso 1 1 calc R
C6 C -0.0732(5) 0.2192(9) 0.0208(4) 0.039(2) Uani 1 1 d .
C7 C -0.0479(5) 0.2470(8) 0.0750(4) 0.034(2) Uani 1 1 d .
C8 C -0.0499(5) 0.3456(7) 0.1001(4) 0.033(2) Uani 1 1 d .
C9 C -0.0819(5) 0.4499(8) 0.0843(4) 0.037(2) Uani 1 1 d .
C10 C -0.1077(5) 0.5424(8) 0.0809(4) 0.036(2) Uani 1 1 d .
C11 C -0.1350(6) 0.6554(7) 0.0780(4) 0.037(2) Uani 1 1 d .
C12 C -0.0926(6) 0.7388(8) 0.1003(5) 0.051(3) Uani 1 1 d .
H12 H -0.0459 0.7220 0.1157 0.061 Uiso 1 1 calc R
C13 C -0.1183(7) 0.8465(9) 0.1003(5) 0.062(3) Uani 1 1 d .
H13 H -0.0891 0.9016 0.1164 0.075 Uiso 1 1 calc R
C14 C -0.1858(7) 0.8749(9) 0.0772(5) 0.064(4) Uani 1 1 d .
H14 H -0.2024 0.9486 0.0776 0.077 Uiso 1 1 calc R
C15 C -0.2294(7) 0.7930(10) 0.0530(4) 0.054(3) Uani 1 1 d .
H15 H -0.2752 0.8116 0.0367 0.065 Uiso 1 1 calc R
C16 C -0.2039(6) 0.6816(8) 0.0533(4) 0.046(3) Uani 1 1 d .
H16 H -0.2326 0.6260 0.0371 0.055 Uiso 1 1 calc R
C17 C 0.1437(8) 0.4321(11) 0.0768(6) 0.095(5) Uani 1 1 d .
H17D H 0.1048 0.4118 0.0519 0.133 Uiso 1 1 calc R
H17E H 0.1855 0.4666 0.0586 0.133 Uiso 1 1 calc R
H17F H 0.1229 0.4836 0.1020 0.133 Uiso 1 1 calc R
C18 C 0.1716(6) 0.3285(10) 0.1051(5) 0.055(3) Uani 1 1 d .
C19 C 0.1715(6) 0.2215(9) 0.0821(5) 0.051(3) Uani 1 1 d .
H19 H 0.1527 0.2036 0.0489 0.061 Uiso 1 1 calc R
C20 C 0.2039(6) 0.1480(11) 0.1172(5) 0.057(3) Uani 1 1 d .
H20 H 0.2105 0.0720 0.1115 0.068 Uiso 1 1 calc R
C21 C 0.2252(6) 0.2059(12) 0.1628(5) 0.063(4) Uani 1 1 d .
H21 H 0.2488 0.1754 0.1923 0.075 Uiso 1 1 calc R
C22 C 0.2043(7) 0.3197(11) 0.1561(5) 0.062(3) Uani 1 1 d .
H22 H 0.2108 0.3771 0.1803 0.075 Uiso 1 1 calc R
C23 C -0.2008(7) 0.3222(10) 0.1996(5) 0.068(4) Uani 1 1 d .
H23A H -0.2103 0.3117 0.1627 0.095 Uiso 1 1 calc R
H23B H -0.1698 0.3873 0.2047 0.095 Uiso 1 1 calc R
H23C H -0.2485 0.3316 0.2178 0.095 Uiso 1 1 calc R
C24 C -0.1610(6) 0.2241(9) 0.2206(5) 0.045(3) Uani 1 1 d .
C25 C -0.1173(6) 0.2202(8) 0.2682(5) 0.048(3) Uani 1 1 d .
H25 H -0.1072 0.2807 0.2901 0.057 Uiso 1 1 calc R
C26 C -0.0918(6) 0.1088(10) 0.2767(5) 0.057(3) Uani 1 1 d .
H26 H -0.0619 0.0832 0.3044 0.069 Uiso 1 1 calc R
C27 C -0.1210(6) 0.0453(9) 0.2348(7) 0.073(5) Uani 1 1 d .
H27 H -0.1145 -0.0312 0.2305 0.087 Uiso 1 1 calc R
C28 C -0.1610(6) 0.1142(10) 0.2007(5) 0.054(3) Uani 1 1 d .
H28 H -0.1843 0.0916 0.1695 0.065 Uiso 1 1 calc R
C29 C 0.1098(6) 0.0991(8) 0.2673(4) 0.045(3) Uani 1 1 d .
H29A H 0.1649 0.0939 0.2705 0.063 Uiso 1 1 calc R
H29B H 0.0856 0.0671 0.2981 0.063 Uiso 1 1 calc R

loop_
_atom_site_aniso_label
_atom_site_aniso_U_11
_atom_site_aniso_U_22
_atom_site_aniso_U_33
_atom_site_aniso_U_23
_atom_site_aniso_U_13
_atom_site_aniso_U_12
Mo1 0.0312(4) 0.0381(5) 0.0368(5) 0.0007(4) 0.0010(4) -0.0027(4)
Mo2 0.0337(4) 0.0248(4) 0.0414(5) 0.0014(4) 0.0042(4) -0.0004(4)
S1 0.0377(14) 0.0263(11) 0.0443(17) -0.0044(11) -0.0034(12) 0.0032(11)
S2 0.0412(14) 0.0318(13) 0.0499(18) 0.0004(13) -0.0040(13) 0.0060(11)
S3 0.0400(14) 0.0243(12) 0.0395(16) 0.0012(10) 0.0008(12) -0.0043(10)
S4 0.0492(15) 0.0374(13) 0.0381(16) 0.0009(12) -0.0049(12) -0.0039(12)
C1 0.059(7) 0.052(7) 0.045(8) -0.003(6) -0.003(6) 0.018(6)
C2 0.073(8) 0.081(10) 0.046(8) 0.008(7) -0.010(7) 0.017(8)
C3 0.062(8) 0.061(7) 0.045(8) -0.008(7) -0.007(6) -0.001(7)
C4 0.068(8) 0.067(8) 0.053(9) -0.014(7) -0.026(7) 0.004(7)
C5 0.049(7) 0.041(6) 0.063(9) -0.006(6) -0.007(6) 0.015(6)
C6 0.031(5) 0.054(6) 0.032(6) -0.004(5) -0.002(5) 0.016(5)
C7 0.027(5) 0.038(5) 0.038(6) 0.003(5) 0.012(4) 0.007(4)
C8 0.039(6) 0.022(5) 0.040(6) -0.005(4) 0.010(5) 0.000(4)
C9 0.038(6) 0.040(6) 0.033(6) -0.005(5) 0.004(5) -0.002(5)
C10 0.036(5) 0.030(5) 0.041(6) -0.004(4) -0.001(5) 0.000(5)
C11 0.041(6) 0.029(5) 0.040(6) -0.001(5) -0.002(5) -0.001(5)
C12 0.037(6) 0.043(6) 0.073(9) 0.003(6) -0.001(6) 0.004(5)
C13 0.063(8) 0.037(7) 0.088(10) 0.000(6) 0.002(7) 0.006(6)
C14 0.074(9) 0.030(6) 0.089(10) 0.005(6) 0.014(8) 0.015(7)
C15 0.052(7) 0.055(7) 0.054(8) 0.010(6) 0.003(6) 0.014(6)
C16 0.036(6) 0.038(6) 0.064(8) 0.003(5) 0.001(5) 0.001(5)
C17 0.086(10) 0.073(10) 0.127(14) 0.011(10) 0.044(10) -0.005(9)
C18 0.038(6) 0.060(7) 0.068(9) 0.014(7) 0.024(6) -0.009(6)
C19 0.049(6) 0.048(7) 0.055(8) 0.000(6) 0.010(6) -0.001(6)
C20 0.032(6) 0.077(8) 0.062(9) 0.010(7) -0.001(6) 0.003(6)
C21 0.031(6) 0.111(11) 0.046(8) 0.012(8) -0.005(5) -0.011(7)
C22 0.059(8) 0.076(9) 0.052(9) 0.000(7) 0.006(7) -0.015(7)
C23 0.061(8) 0.069(8) 0.073(10) 0.029(7) -0.001(7) 0.012(7)
C24 0.035(6) 0.042(6) 0.058(8) 0.005(6) 0.006(5) -0.002(5)
C25 0.043(6) 0.035(6) 0.065(8) 0.001(6) 0.018(6) 0.004(5)
C26 0.036(6) 0.057(7) 0.079(9) 0.038(7) 0.007(6) 0.008(6)
C27 0.033(6) 0.029(6) 0.157(15) 0.010(8) 0.026(8) -0.002(5)
C28 0.030(6) 0.058(7) 0.074(9) -0.010(7) 0.004(6) -0.006(6)
C29 0.047(6) 0.039(6) 0.048(7) 0.004(5) 0.009(5) 0.009(5)

loop_
_atom_type_symbol
_atom_type_description
_atom_type_scat_dispersion_real
_atom_type_scat_dispersion_imag
_atom_type_scat_source
C C 0.0033 0.0016 'International Tables Vol C Tables 4.2.6.8 and 6.1.1.4'
H H 0.0000 0.0000 'International Tables Vol C Tables 4.2.6.8 and 6.1.1.4'
S S 0.1246 0.1234 'International Tables Vol C Tables 4.2.6.8 and 6.1.1.4'
Mo Mo -1.6832 0.6857 'International Tables Vol C Tables 4.2.6.8 and 6.1.1.4'

loop_
_geom_angle_atom_site_label_1
_geom_angle_atom_site_label_2
_geom_angle_atom_site_label_3
_geom_angle
C21 Mo1 C22 36.9(4)
C21 Mo1 C20 36.1(4)
C22 Mo1 C20 60.3(4)
C21 Mo1 C18 59.7(4)
C22 Mo1 C18 35.9(4)
C20 Mo1 C18 58.3(4)
C21 Mo1 C19 59.0(4)
C22 Mo1 C19 59.5(4)
C20 Mo1 C19 34.4(4)
C18 Mo1 C19 34.9(4)
C21 Mo1 S1 139.9(4)
C22 Mo1 S1 147.2(3)
C20 Mo1 S1 104.2(3)
C18 Mo1 S1 111.4(3)
C19 Mo1 S1 91.0(3)
C21 Mo1 S4 96.6(3)
C22 Mo1 S4 95.0(3)
C20 Mo1 S4 128.7(3)
C18 Mo1 S4 125.9(3)
C19 Mo1 S4 153.4(3)
S1 Mo1 S4 115.50(9)
C21 Mo1 S2 96.3(4)
C22 Mo1 S2 129.7(4)
C20 Mo1 S2 93.7(3)
C18 Mo1 S2 151.8(3)
C19 Mo1 S2 121.8(3)
S1 Mo1 S2 76.53(9)
S4 Mo1 S2 67.16(9)
C21 Mo1 S3 140.1(4)
C22 Mo1 S3 103.8(4)
C20 Mo1 S3 148.7(3)
C18 Mo1 S3 92.5(3)
C19 Mo1 S3 114.8(3)
S1 Mo1 S3 74.21(8)
S4 Mo1 S3 76.11(9)
S2 Mo1 S3 115.52(9)
C21 Mo1 Mo2 148.3(3)
C22 Mo1 Mo2 148.5(3)
C20 Mo1 Mo2 148.3(3)
C18 Mo1 Mo2 149.3(3)
C19 Mo1 Mo2 148.8(3)
S1 Mo1 Mo2 57.91(7)
S4 Mo1 Mo2 57.76(7)
S2 Mo1 Mo2 58.26(6)
S3 Mo1 Mo2 57.42(6)
C26 Mo2 C25 36.9(4)
C26 Mo2 C27 36.1(4)
C25 Mo2 C27 59.3(4)
C26 Mo2 C28 59.4(4)
C25 Mo2 C28 58.5(4)
C27 Mo2 C28 34.6(4)
C26 Mo2 C24 60.5(4)
C25 Mo2 C24 35.7(4)
C27 Mo2 C24 58.4(4)
C28 Mo2 C24 34.6(4)
C26 Mo2 S3 137.1(3)
C25 Mo2 S3 101.3(3)
C27 Mo2 S3 148.2(3)
C28 Mo2 S3 114.7(3)
C24 Mo2 S3 90.9(3)
C26 Mo2 S4 93.8(4)
C25 Mo2 S4 94.0(3)
C27 Mo2 S4 126.1(4)
C28 Mo2 S4 151.2(3)
C24 Mo2 S4 125.0(3)
S3 Mo2 S4 76.57(9)
C26 Mo2 S1 143.3(4)
C25 Mo2 S1 147.6(3)
C27 Mo2 S1 107.7(4)
C28 Mo2 S1 93.4(3)
C24 Mo2 S1 111.9(3)
S3 Mo2 S1 74.47(8)
S4 Mo2 S1 115.35(9)
C26 Mo2 S2 97.2(3)
C25 Mo2 S2 131.0(3)
C27 Mo2 S2 94.9(3)
C28 Mo2 S2 122.7(3)
C24 Mo2 S2 153.2(3)
S3 Mo2 S2 115.88(9)
S4 Mo2 S2 67.01(9)
S1 Mo2 S2 76.17(9)
C26 Mo2 Mo1 146.8(3)
C25 Mo2 Mo1 146.9(3)
C27 Mo2 Mo1 150.2(3)
C28 Mo2 Mo1 150.9(3)
C24 Mo2 Mo1 148.6(3)
S3 Mo2 Mo1 58.24(6)
S4 Mo2 Mo1 57.88(7)
S1 Mo2 Mo1 57.64(6)
S2 Mo2 Mo1 57.81(7)
C7 S1 Mo1 103.9(3)
C7 S1 Mo2 106.8(3)
Mo1 S1 Mo2 64.45(7)
C29 S2 Mo1 90.7(3)
C29 S2 Mo2 90.6(3)
Mo1 S2 Mo2 63.93(7)
C8 S3 Mo2 105.5(3)
C8 S3 Mo1 104.3(3)
Mo2 S3 Mo1 64.34(6)
C29 S4 Mo2 91.2(3)
C29 S4 Mo1 90.8(3)
Mo2 S4 Mo1 64.36(7)
C2 C1 C6 120.2(11)
C3 C2 C1 122.8(12)
C4 C3 C2 116.0(11)
C5 C4 C3 124.2(12)
C4 C5 C6 120.3(11)
C1 C6 C5 116.5(10)
C1 C6 C7 121.6(9)
C5 C6 C7 121.8(10)
C8 C7 C6 129.1(9)
C8 C7 S1 115.8(8)
C6 C7 S1 115.1(7)
C7 C8 C9 130.3(10)
C7 C8 S3 116.8(7)
C9 C8 S3 112.9(7)
C10 C9 C8 167.6(11)
C9 C10 C11 177.0(11)
C12 C11 C16 119.4(9)
C12 C11 C10 119.1(9)
C16 C11 C10 121.5(9)
C13 C12 C11 120.7(10)
C14 C13 C12 121.4(12)
C13 C14 C15 119.5(10)
C14 C15 C16 119.6(10)
C11 C16 C15 119.4(10)
C19 C18 C22 108.1(11)
C19 C18 C17 123.3(12)
C22 C18 C17 128.6(13)
C19 C18 Mo1 73.2(6)
C22 C18 Mo1 68.7(6)
C17 C18 Mo1 125.7(8)
C20 C19 C18 108.3(11)
C20 C19 Mo1 70.1(7)
C18 C19 Mo1 71.9(6)
C19 C20 C21 109.2(11)
C19 C20 Mo1 75.5(7)
C21 C20 Mo1 69.8(6)
C20 C21 C22 107.8(11)
C20 C21 Mo1 74.1(6)
C22 C21 Mo1 72.4(7)
C18 C22 C21 106.6(12)
C18 C22 Mo1 75.3(7)
C21 C22 Mo1 70.7(6)
C28 C24 C25 105.8(10)
C28 C24 C23 128.0(11)
C25 C24 C23 126.0(11)
C28 C24 Mo2 72.1(6)
C25 C24 Mo2 68.0(6)
C23 C24 Mo2 127.1(8)
C26 C25 C24 109.1(11)
C26 C25 Mo2 70.1(6)
C24 C25 Mo2 76.3(6)
C27 C26 C25 106.2(10)
C27 C26 Mo2 74.6(7)
C25 C26 Mo2 73.0(6)
C28 C27 C26 109.6(10)
C28 C27 Mo2 75.3(6)
C26 C27 Mo2 69.3(6)
C27 C28 C24 109.3(11)
C27 C28 Mo2 70.2(6)
C24 C28 Mo2 73.3(6)
S2 C29 S4 96.6(5)

loop_
_geom_bond_atom_site_label_1
_geom_bond_atom_site_label_2
_geom_bond_distance
Mo1 C21 2.233(10)
Mo1 C22 2.255(12)
Mo1 C20 2.289(11)
Mo1 C18 2.340(10)
Mo1 C19 2.357(11)
Mo1 S1 2.435(3)
Mo1 S4 2.443(3)
Mo1 S2 2.450(3)
Mo1 S3 2.453(3)
Mo1 Mo2 2.6009(12)
Mo2 C26 2.231(11)
Mo2 C25 2.269(10)
Mo2 C27 2.299(10)
Mo2 C28 2.364(10)
Mo2 C24 2.378(10)
Mo2 S3 2.431(2)
Mo2 S4 2.440(3)
Mo2 S1 2.442(3)
Mo2 S2 2.462(3)
S1 C7 1.808(9)
S2 C29 1.811(11)
S3 C8 1.809(10)
S4 C29 1.814(10)
C1 C2 1.382(16)
C1 C6 1.391(14)
C2 C3 1.364(16)
C3 C4 1.364(15)
C4 C5 1.341(14)
C5 C6 1.412(14)
C6 C7 1.484(14)
C7 C8 1.342(12)
C8 C9 1.428(13)
C9 C10 1.200(12)
C10 C11 1.437(12)
C11 C12 1.367(13)
C11 C16 1.396(13)
C12 C13 1.367(14)
C13 C14 1.363(16)
C14 C15 1.387(16)
C15 C16 1.407(14)
C17 C18 1.515(17)
C18 C19 1.408(16)
C18 C22 1.420(16)
C19 C20 1.374(15)
C20 C21 1.402(16)
C21 C22 1.422(17)
C23 C24 1.467(14)
C24 C28 1.411(15)
C24 C25 1.430(15)
C25 C26 1.424(14)
C26 C27 1.404(17)
C27 C28 1.387(16)

loop_
_geom_torsion_atom_site_label_1
_geom_torsion_atom_site_label_2
_geom_torsion_atom_site_label_3
_geom_torsion_atom_site_label_4
_geom_torsion
C21 Mo1 Mo2 C26 5.3(10)
C22 Mo1 Mo2 C26 -69.0(9)
C20 Mo1 Mo2 C26 77.5(9)
C18 Mo1 Mo2 C26 -142.3(9)
C19 Mo1 Mo2 C26 146.4(8)
S1 Mo1 Mo2 C26 140.0(6)
S4 Mo1 Mo2 C26 -35.1(6)
S2 Mo1 Mo2 C26 46.3(6)
S3 Mo1 Mo2 C26 -128.9(6)
C21 Mo1 Mo2 C25 76.1(9)
C22 Mo1 Mo2 C25 1.8(8)
C20 Mo1 Mo2 C25 148.3(8)
C18 Mo1 Mo2 C25 -71.5(8)
C19 Mo1 Mo2 C25 -142.8(7)
S1 Mo1 Mo2 C25 -149.3(5)
S4 Mo1 Mo2 C25 35.6(5)
S2 Mo1 Mo2 C25 117.0(5)
S3 Mo1 Mo2 C25 -58.2(5)
C21 Mo1 Mo2 C27 -67.1(11)
C22 Mo1 Mo2 C27 -141.5(11)
C20 Mo1 Mo2 C27 5.0(10)
C18 Mo1 Mo2 C27 145.2(11)
C19 Mo1 Mo2 C27 74.0(10)
S1 Mo1 Mo2 C27 67.5(8)
S4 Mo1 Mo2 C27 -107.6(8)
S2 Mo1 Mo2 C27 -26.2(8)
S3 Mo1 Mo2 C27 158.6(8)
C21 Mo1 Mo2 C28 -141.5(9)
C22 Mo1 Mo2 C28 144.2(9)
C20 Mo1 Mo2 C28 -69.3(8)
C18 Mo1 Mo2 C28 70.9(9)
C19 Mo1 Mo2 C28 -0.4(8)
S1 Mo1 Mo2 C28 -6.9(6)
S4 Mo1 Mo2 C28 178.1(6)
S2 Mo1 Mo2 C28 -100.5(6)
S3 Mo1 Mo2 C28 84.3(6)
C21 Mo1 Mo2 C24 146.3(9)
C22 Mo1 Mo2 C24 71.9(9)
C20 Mo1 Mo2 C24 -141.6(8)
C18 Mo1 Mo2 C24 -1.4(8)
C19 Mo1 Mo2 C24 -72.6(7)
S1 Mo1 Mo2 C24 -79.1(5)
S4 Mo1 Mo2 C24 105.8(5)
S2 Mo1 Mo2 C24 -172.8(5)
S3 Mo1 Mo2 C24 12.0(5)
C21 Mo1 Mo2 S3 134.2(7)
C22 Mo1 Mo2 S3 59.9(7)
C20 Mo1 Mo2 S3 -153.6(6)
C18 Mo1 Mo2 S3 -13.4(7)
C19 Mo1 Mo2 S3 -84.7(5)
S1 Mo1 Mo2 S3 -91.11(10)
S4 Mo1 Mo2 S3 93.79(10)
S2 Mo1 Mo2 S3 175.19(11)
C21 Mo1 Mo2 S4 40.5(7)
C22 Mo1 Mo2 S4 -33.9(7)
C20 Mo1 Mo2 S4 112.6(6)
C18 Mo1 Mo2 S4 -107.2(7)
C19 Mo1 Mo2 S4 -178.4(5)
S1 Mo1 Mo2 S4 175.09(10)
S2 Mo1 Mo2 S4 81.40(10)
S3 Mo1 Mo2 S4 -93.79(10)
C21 Mo1 Mo2 S1 -134.6(7)
C22 Mo1 Mo2 S1 151.0(7)
C20 Mo1 Mo2 S1 -62.5(6)
C18 Mo1 Mo2 S1 77.7(7)
C19 Mo1 Mo2 S1 6.5(5)
S4 Mo1 Mo2 S1 -175.09(10)
S2 Mo1 Mo2 S1 -93.70(10)
S3 Mo1 Mo2 S1 91.11(10)
C21 Mo1 Mo2 S2 -40.9(7)
C22 Mo1 Mo2 S2 -115.3(7)
C20 Mo1 Mo2 S2 31.2(6)
C18 Mo1 Mo2 S2 171.4(7)
C19 Mo1 Mo2 S2 100.2(5)
S1 Mo1 Mo2 S2 93.70(10)
S4 Mo1 Mo2 S2 -81.40(10)
S3 Mo1 Mo2 S2 -175.19(11)
C21 Mo1 S1 C7 -113.3(6)
C22 Mo1 S1 C7 -49.9(7)
C20 Mo1 S1 C7 -106.6(4)
C18 Mo1 S1 C7 -45.4(4)
C19 Mo1 S1 C7 -74.5(4)
S4 Mo1 S1 C7 106.8(3)
S2 Mo1 S1 C7 163.0(3)
S3 Mo1 S1 C7 41.1(3)
Mo2 Mo1 S1 C7 102.2(3)
C21 Mo1 S1 Mo2 144.5(5)
C22 Mo1 S1 Mo2 -152.1(6)
C20 Mo1 S1 Mo2 151.3(3)
C18 Mo1 S1 Mo2 -147.6(3)
C19 Mo1 S1 Mo2 -176.7(3)
S4 Mo1 S1 Mo2 4.60(9)
S2 Mo1 S1 Mo2 60.77(8)
S3 Mo1 S1 Mo2 -61.11(7)
C26 Mo2 S1 C7 118.3(6)
C25 Mo2 S1 C7 50.9(6)
C27 Mo2 S1 C7 111.1(4)
C28 Mo2 S1 C7 78.9(4)
C24 Mo2 S1 C7 48.8(4)
S3 Mo2 S1 C7 -35.8(3)
S4 Mo2 S1 C7 -102.3(3)
S2 Mo2 S1 C7 -158.2(3)
Mo1 Mo2 S1 C7 -97.7(3)
C26 Mo2 S1 Mo1 -143.9(5)
C25 Mo2 S1 Mo1 148.6(5)
C27 Mo2 S1 Mo1 -151.2(3)
C28 Mo2 S1 Mo1 176.7(3)
C24 Mo2 S1 Mo1 146.5(3)
S3 Mo2 S1 Mo1 61.92(7)
S4 Mo2 S1 Mo1 -4.60(9)
S2 Mo2 S1 Mo1 -60.42(7)
C21 Mo1 S2 C29 69.4(5)
C22 Mo1 S2 C29 51.8(5)
C20 Mo1 S2 C29 105.5(5)
C18 Mo1 S2 C29 99.0(8)
C19 Mo1 S2 C29 126.6(5)
S1 Mo1 S2 C29 -150.7(3)
S4 Mo1 S2 C29 -25.2(3)
S3 Mo1 S2 C29 -85.8(3)
Mo2 Mo1 S2 C29 -90.3(3)
C21 Mo1 S2 Mo2 159.7(4)
C22 Mo1 S2 Mo2 142.1(4)
C20 Mo1 S2 Mo2 -164.1(3)
C18 Mo1 S2 Mo2 -170.7(7)
C19 Mo1 S2 Mo2 -143.1(3)
S1 Mo1 S2 Mo2 -60.39(7)
S4 Mo1 S2 Mo2 65.16(8)
S3 Mo1 S2 Mo2 4.49(10)
C26 Mo2 S2 C29 -66.0(5)
C25 Mo2 S2 C29 -49.4(5)
C27 Mo2 S2 C29 -102.2(5)
C28 Mo2 S2 C29 -124.2(5)
C24 Mo2 S2 C29 -97.9(7)
S3 Mo2 S2 C29 85.9(3)
S4 Mo2 S2 C29 25.0(3)
S1 Mo2 S2 C29 150.7(3)
Mo1 Mo2 S2 C29 90.5(3)
C26 Mo2 S2 Mo1 -156.5(4)
C25 Mo2 S2 Mo1 -139.9(4)
C27 Mo2 S2 Mo1 167.3(4)
C28 Mo2 S2 Mo1 145.4(4)
C24 Mo2 S2 Mo1 171.7(6)
S3 Mo2 S2 Mo1 -4.55(10)
S4 Mo2 S2 Mo1 -65.45(8)
S1 Mo2 S2 Mo1 60.24(7)
C26 Mo2 S3 C8 -120.0(6)
C25 Mo2 S3 C8 -109.5(4)
C27 Mo2 S3 C8 -61.1(9)
C28 Mo2 S3 C8 -49.1(4)
C24 Mo2 S3 C8 -75.0(4)
S4 Mo2 S3 C8 159.0(3)
S1 Mo2 S3 C8 37.5(3)
S2 Mo2 S3 C8 103.2(3)
Mo1 Mo2 S3 C8 98.7(3)
C26 Mo2 S3 Mo1 141.3(5)
C25 Mo2 S3 Mo1 151.8(3)
C27 Mo2 S3 Mo1 -159.9(8)
C28 Mo2 S3 Mo1 -147.8(3)
C24 Mo2 S3 Mo1 -173.8(3)
S4 Mo2 S3 Mo1 60.32(8)
S1 Mo2 S3 Mo1 -61.23(7)
S2 Mo2 S3 Mo1 4.52(10)
C21 Mo1 S3 C8 115.4(6)
C22 Mo1 S3 C8 107.2(5)
C20 Mo1 S3 C8 52.6(7)
C18 Mo1 S3 C8 72.6(4)
C19 Mo1 S3 C8 44.7(4)
S1 Mo1 S3 C8 -38.9(3)
S4 Mo1 S3 C8 -161.0(3)
S2 Mo1 S3 C8 -105.1(3)
Mo2 Mo1 S3 C8 -100.6(3)
C21 Mo1 S3 Mo2 -144.0(5)
C22 Mo1 S3 Mo2 -152.2(3)
C20 Mo1 S3 Mo2 153.2(6)
C18 Mo1 S3 Mo2 173.2(3)
C19 Mo1 S3 Mo2 145.3(3)
S1 Mo1 S3 Mo2 61.68(8)
S4 Mo1 S3 Mo2 -60.39(7)
S2 Mo1 S3 Mo2 -4.53(10)
C26 Mo2 S4 C29 71.3(4)
C25 Mo2 S4 C29 108.2(4)
C27 Mo2 S4 C29 53.8(5)
C28 Mo2 S4 C29 91.6(7)
C24 Mo2 S4 C29 127.4(5)
S3 Mo2 S4 C29 -151.1(3)
S1 Mo2 S4 C29 -85.8(3)
S2 Mo2 S4 C29 -25.0(3)
Mo1 Mo2 S4 C29 -90.3(3)
C26 Mo2 S4 Mo1 161.6(3)
C25 Mo2 S4 Mo1 -161.4(3)
C27 Mo2 S4 Mo1 144.1(4)
C28 Mo2 S4 Mo1 -178.0(6)
C24 Mo2 S4 Mo1 -142.2(3)
S3 Mo2 S4 Mo1 -60.72(7)
S1 Mo2 S4 Mo1 4.58(9)
S2 Mo2 S4 Mo1 65.35(8)
C21 Mo1 S4 C29 -68.9(5)
C22 Mo1 S4 C29 -106.0(5)
C20 Mo1 S4 C29 -50.6(5)
C18 Mo1 S4 C29 -126.0(5)
C19 Mo1 S4 C29 -90.8(7)
S1 Mo1 S4 C29 86.4(3)
S2 Mo1 S4 C29 25.1(3)
S3 Mo1 S4 C29 151.0(3)
Mo2 Mo1 S4 C29 91.0(3)
C21 Mo1 S4 Mo2 -159.9(4)
C22 Mo1 S4 Mo2 163.0(4)
C20 Mo1 S4 Mo2 -141.6(4)
C18 Mo1 S4 Mo2 143.0(4)
C19 Mo1 S4 Mo2 178.2(6)
S1 Mo1 S4 Mo2 -4.60(9)
S2 Mo1 S4 Mo2 -65.85(8)
S3 Mo1 S4 Mo2 60.01(7)
C6 C1 C2 C3 0.6(19)
C1 C2 C3 C4 -0.9(19)
C2 C3 C4 C5 0(2)
C3 C4 C5 C6 1.6(19)
C2 C1 C6 C5 0.9(15)
C2 C1 C6 C7 179.0(10)
C4 C5 C6 C1 -1.9(16)
C4 C5 C6 C7 -180.0(10)
C1 C6 C7 C8 18.6(15)
C5 C6 C7 C8 -163.4(10)
C1 C6 C7 S1 -161.1(8)
C5 C6 C7 S1 16.9(12)
Mo1 S1 C7 C8 -39.1(7)
Mo2 S1 C7 C8 28.0(8)
Mo1 S1 C7 C6 140.7(6)
Mo2 S1 C7 C6 -152.2(6)
C6 C7 C8 C9 5.6(17)
S1 C7 C8 C9 -174.7(8)
C6 C7 C8 S3 -174.5(7)
S1 C7 C8 S3 5.2(10)
Mo2 S3 C8 C7 -36.1(8)
Mo1 S3 C8 C7 30.7(8)
Mo2 S3 C8 C9 143.8(6)
Mo1 S3 C8 C9 -149.3(6)
C7 C8 C9 C10 163(4)
S3 C8 C9 C10 -17(5)
C8 C9 C10 C11 60(24)
C9 C10 C11 C12 -9(23)
C9 C10 C11 C16 172(100)
C16 C11 C12 C13 2.3(17)
C10 C11 C12 C13 -177.2(11)
C11 C12 C13 C14 -1.4(19)
C12 C13 C14 C15 0(2)
C13 C14 C15 C16 0.8(18)
C12 C11 C16 C15 -1.6(16)
C10 C11 C16 C15 177.8(10)
C14 C15 C16 C11 0.1(17)
C21 Mo1 C18 C19 78.2(8)
C22 Mo1 C18 C19 117.7(11)
C20 Mo1 C18 C19 35.8(7)
S1 Mo1 C18 C19 -58.1(7)
S4 Mo1 C18 C19 153.2(6)
S2 Mo1 C18 C19 43.5(12)
S3 Mo1 C18 C19 -132.1(7)
Mo2 Mo1 C18 C19 -120.9(7)
C21 Mo1 C18 C22 -39.6(8)
C20 Mo1 C18 C22 -81.9(8)
C19 Mo1 C18 C22 -117.7(11)
S1 Mo1 C18 C22 -175.8(7)
S4 Mo1 C18 C22 35.5(9)
S2 Mo1 C18 C22 -74.2(11)
S3 Mo1 C18 C22 110.2(7)
Mo2 Mo1 C18 C22 121.4(8)
C21 Mo1 C18 C17 -162.5(14)
C22 Mo1 C18 C17 -123.0(15)
C20 Mo1 C18 C17 155.1(14)
C19 Mo1 C18 C17 119.3(15)
S1 Mo1 C18 C17 61.2(12)
S4 Mo1 C18 C17 -87.5(12)
S2 Mo1 C18 C17 162.9(8)
S3 Mo1 C18 C17 -12.8(12)
Mo2 Mo1 C18 C17 -1.6(16)
C22 C18 C19 C20 -0.7(13)
C17 C18 C19 C20 177.0(10)
Mo1 C18 C19 C20 -60.9(8)
C22 C18 C19 Mo1 60.2(8)
C17 C18 C19 Mo1 -122.0(11)
C21 Mo1 C19 C20 37.7(7)
C22 Mo1 C19 C20 81.0(8)
C18 Mo1 C19 C20 118.1(11)
S1 Mo1 C19 C20 -114.2(7)
S4 Mo1 C19 C20 63.3(10)
S2 Mo1 C19 C20 -39.4(8)
S3 Mo1 C19 C20 172.8(6)
Mo2 Mo1 C19 C20 -119.7(7)
C21 Mo1 C19 C18 -80.4(8)
C22 Mo1 C19 C18 -37.1(7)
C20 Mo1 C19 C18 -118.1(11)
S1 Mo1 C19 C18 127.8(7)
S4 Mo1 C19 C18 -54.8(11)
S2 Mo1 C19 C18 -157.5(6)
S3 Mo1 C19 C18 54.7(8)
Mo2 Mo1 C19 C18 122.3(7)
C18 C19 C20 C21 0.0(12)
Mo1 C19 C20 C21 -62.1(8)
C18 C19 C20 Mo1 62.1(8)
C21 Mo1 C20 C19 -117.2(11)
C22 Mo1 C20 C19 -78.4(8)
C18 Mo1 C20 C19 -36.4(7)
S1 Mo1 C20 C19 70.2(7)
S4 Mo1 C20 C19 -149.2(6)
S2 Mo1 C20 C19 147.3(7)
S3 Mo1 C20 C19 -12.7(11)
Mo2 Mo1 C20 C19 121.0(7)
C22 Mo1 C20 C21 38.8(7)
C18 Mo1 C20 C21 80.8(8)
C19 Mo1 C20 C21 117.2(11)
S1 Mo1 C20 C21 -172.6(7)
S4 Mo1 C20 C21 -32.1(9)
S2 Mo1 C20 C21 -95.6(7)
S3 Mo1 C20 C21 104.5(8)
Mo2 Mo1 C20 C21 -121.8(8)
C19 C20 C21 C22 0.8(13)
Mo1 C20 C21 C22 -65.0(8)
C19 C20 C21 Mo1 65.8(8)
C22 Mo1 C21 C20 -115.1(11)
C18 Mo1 C21 C20 -76.6(8)
C19 Mo1 C21 C20 -35.9(7)
S1 Mo1 C21 C20 11.2(10)
S4 Mo1 C21 C20 155.3(7)
S2 Mo1 C21 C20 87.7(7)
S3 Mo1 C21 C20 -128.4(7)
Mo2 Mo1 C21 C20 121.8(7)
C20 Mo1 C21 C22 115.1(11)
C18 Mo1 C21 C22 38.5(7)
C19 Mo1 C21 C22 79.2(8)
S1 Mo1 C21 C22 126.3(7)
S4 Mo1 C21 C22 -89.5(7)
S2 Mo1 C21 C22 -157.2(7)
S3 Mo1 C21 C22 -13.3(10)
Mo2 Mo1 C21 C22 -123.1(7)
C19 C18 C22 C21 1.2(13)
C17 C18 C22 C21 -176.4(11)
Mo1 C18 C22 C21 64.3(8)
C19 C18 C22 Mo1 -63.1(8)
C17 C18 C22 Mo1 119.3(12)
C20 C21 C22 C18 -1.2(13)
Mo1 C21 C22 C18 -67.4(8)
C20 C21 C22 Mo1 66.2(8)
C21 Mo1 C22 C18 113.8(11)
C20 Mo1 C22 C18 75.9(8)
C19 Mo1 C22 C18 36.0(7)
S1 Mo1 C22 C18 7.2(12)
S4 Mo1 C22 C18 -151.8(7)
S2 Mo1 C22 C18 143.9(6)
S3 Mo1 C22 C18 -74.9(7)
Mo2 Mo1 C22 C18 -123.6(7)
C20 Mo1 C22 C21 -37.9(7)
C18 Mo1 C22 C21 -113.8(11)
C19 Mo1 C22 C21 -77.8(8)
S1 Mo1 C22 C21 -106.6(9)
S4 Mo1 C22 C21 94.4(7)
S2 Mo1 C22 C21 30.0(9)
S3 Mo1 C22 C21 171.3(7)
Mo2 Mo1 C22 C21 122.6(7)
C26 Mo2 C24 C28 -78.0(8)
C25 Mo2 C24 C28 -116.1(10)
C27 Mo2 C24 C28 -35.9(8)
S3 Mo2 C24 C28 135.6(7)
S4 Mo2 C24 C28 -150.2(6)
S1 Mo2 C24 C28 62.0(7)
S2 Mo2 C24 C28 -41.0(11)
Mo1 Mo2 C24 C28 125.4(7)
C26 Mo2 C24 C25 38.1(7)
C27 Mo2 C24 C25 80.2(8)
C28 Mo2 C24 C25 116.1(10)
S3 Mo2 C24 C25 -108.3(6)
S4 Mo2 C24 C25 -34.1(7)
S1 Mo2 C24 C25 178.1(5)
S2 Mo2 C24 C25 75.1(9)
Mo1 Mo2 C24 C25 -118.5(6)
C26 Mo2 C24 C23 157.4(12)
C25 Mo2 C24 C23 119.3(13)
C27 Mo2 C24 C23 -160.5(13)
C28 Mo2 C24 C23 -124.6(14)
S3 Mo2 C24 C23 11.0(10)
S4 Mo2 C24 C23 85.1(11)
S1 Mo2 C24 C23 -62.6(11)
S2 Mo2 C24 C23 -165.6(7)
Mo1 Mo2 C24 C23 0.8(14)
C28 C24 C25 C26 -0.3(12)
C23 C24 C25 C26 176.4(10)
Mo2 C24 C25 C26 -62.9(7)
C28 C24 C25 Mo2 62.7(7)
C23 C24 C25 Mo2 -120.7(11)
C27 Mo2 C25 C26 39.1(7)
C28 Mo2 C25 C26 79.7(8)
C24 Mo2 C25 C26 116.5(10)
S3 Mo2 C25 C26 -168.1(7)
S4 Mo2 C25 C26 -91.0(7)
S1 Mo2 C25 C26 113.1(7)
S2 Mo2 C25 C26 -28.2(9)
Mo1 Mo2 C25 C26 -120.6(7)
C26 Mo2 C25 C24 -116.5(10)
C27 Mo2 C25 C24 -77.3(7)
C28 Mo2 C25 C24 -36.7(6)
S3 Mo2 C25 C24 75.5(6)
S4 Mo2 C25 C24 152.6(6)
S1 Mo2 C25 C24 -3.3(9)
S2 Mo2 C25 C24 -144.7(5)
Mo1 Mo2 C25 C24 122.9(6)
C24 C25 C26 C27 -0.9(12)
Mo2 C25 C26 C27 -67.8(8)
C24 C25 C26 Mo2 66.9(7)
C25 Mo2 C26 C27 112.7(9)
C28 Mo2 C26 C27 35.6(6)
C24 Mo2 C26 C27 75.8(7)
S3 Mo2 C26 C27 130.1(6)
S4 Mo2 C26 C27 -155.6(6)
S1 Mo2 C26 C27 -11.8(9)
S2 Mo2 C26 C27 -88.3(6)
Mo1 Mo2 C26 C27 -126.4(6)
C27 Mo2 C26 C25 -112.7(9)
C28 Mo2 C26 C25 -77.1(7)
C24 Mo2 C26 C25 -36.9(6)
S3 Mo2 C26 C25 17.4(9)
S4 Mo2 C26 C25 91.6(7)
S1 Mo2 C26 C25 -124.5(7)
S2 Mo2 C26 C25 158.9(7)
Mo1 Mo2 C26 C25 120.9(6)
C25 C26 C27 C28 1.7(13)
Mo2 C26 C27 C28 -65.0(8)
C25 C26 C27 Mo2 66.7(7)
C26 Mo2 C27 C28 118.0(10)
C25 Mo2 C27 C28 77.9(8)
C24 Mo2 C27 C28 35.9(7)
S3 Mo2 C27 C28 19.5(13)
S4 Mo2 C27 C28 148.6(7)
S1 Mo2 C27 C28 -69.4(8)
S2 Mo2 C27 C28 -146.4(7)
Mo1 Mo2 C27 C28 -124.4(7)
C25 Mo2 C27 C26 -40.1(6)
C28 Mo2 C27 C26 -118.0(10)
C24 Mo2 C27 C26 -82.1(7)
S3 Mo2 C27 C26 -98.4(9)
S4 Mo2 C27 C26 30.6(7)
S1 Mo2 C27 C26 172.6(6)
S2 Mo2 C27 C26 95.6(6)
Mo1 Mo2 C27 C26 117.6(8)
C26 C27 C28 C24 -1.9(13)
Mo2 C27 C28 C24 -63.2(8)
C26 C27 C28 Mo2 61.3(8)
C25 C24 C28 C27 1.3(12)
C23 C24 C28 C27 -175.2(11)
Mo2 C24 C28 C27 61.2(8)
C25 C24 C28 Mo2 -59.9(7)
C23 C24 C28 Mo2 123.6(12)
C26 Mo2 C28 C27 -37.2(8)
C25 Mo2 C28 C27 -80.5(8)
C24 Mo2 C28 C27 -118.4(11)
S3 Mo2 C28 C27 -168.8(7)
S4 Mo2 C28 C27 -60.9(11)
S1 Mo2 C28 C27 116.7(8)
S2 Mo2 C28 C27 41.0(9)
Mo1 Mo2 C28 C27 122.5(8)
C26 Mo2 C28 C24 81.3(8)
C25 Mo2 C28 C24 38.0(6)
C27 Mo2 C28 C24 118.4(11)
S3 Mo2 C28 C24 -50.4(8)
S4 Mo2 C28 C24 57.5(10)
S1 Mo2 C28 C24 -124.9(7)
S2 Mo2 C28 C24 159.4(6)
Mo1 Mo2 C28 C24 -119.1(7)
Mo1 S2 C29 S4 32.1(4)
Mo2 S2 C29 S4 -31.8(4)
Mo2 S4 C29 S2 32.2(4)
Mo1 S4 C29 S2 -32.2(4)
